data_7019435
loop_
_publ_author_name
'Aprile, Antonino'
'Wilson, David D. J.'
'Richards, Anne F.'

_publ_section_title
;
 The synthesis and characterization of mono and dinuclear group 13
 complexes derived from a Schiff base.
;
_journal_issue 28
_journal_name_full 'Dalton transactions (Cambridge, England : 2003)'
_journal_page_first 8550
_journal_page_last 8555
_journal_paper_doi 10.1039/c2dt30375b
_journal_volume 41
_journal_year 2012
_chemical_formula_sum 'C43 H62 In2 N6 O6'
_chemical_formula_weight 988.63
_chemical_name_common ((NO)3In3)0.5PhMe
_chemical_name_systematic
;
?
;
_space_group_IT_number 2
_symmetry_cell_setting triclinic
_symmetry_space_group_name_Hall '-P 1'
_symmetry_space_group_name_H-M 'P -1'
_atom_sites_solution_hydrogens geom
_atom_sites_solution_primary direct
_atom_sites_solution_secondary difmap
_audit_creation_method SHELXL-97
_cell_angle_alpha 80.165(6)
_cell_angle_beta 80.237(5)
_cell_angle_gamma 73.433(7)
_cell_formula_units_Z 1
_cell_length_a 8.5167(7)
_cell_length_b 11.0176(8)
_cell_length_c 12.5746(7)
_cell_measurement_reflns_used 5831
_cell_measurement_temperature 173(2)
_cell_measurement_theta_max 29.3813
_cell_measurement_theta_min 2.3815
_cell_volume 1105.15(14)
_computing_cell_refinement
;
CrysAlisPro, Oxford Diffraction Ltd.,
Version 1.171.34.40 (release 27-08-2010 CrysAlis171 .NET)
(compiled Aug 27 2010,11:50:40)
;
_computing_data_collection
;
CrysAlisPro, Oxford Diffraction Ltd.,
Version 1.171.34.40 (release 27-08-2010 CrysAlis171 .NET)
(compiled Aug 27 2010,11:50:40)
;
_computing_data_reduction
;
CrysAlisPro, Oxford Diffraction Ltd.,
Version 1.171.34.40 (release 27-08-2010 CrysAlis171 .NET)
(compiled Aug 27 2010,11:50:40)
;
_computing_molecular_graphics 'SHELXTL 5.1, XP (Sheldrick, 1994)'
_computing_publication_material SHELXL-97
_computing_structure_refinement 'SHELXL-97 (Sheldrick, 2008)'
_computing_structure_solution 'SHELXS-97 (Sheldrick, 2008)'
_diffrn_ambient_temperature 173(2)
_diffrn_detector_area_resol_mean 10.3281
_diffrn_measured_fraction_theta_full 0.965
_diffrn_measured_fraction_theta_max 0.965
_diffrn_measurement_device_type 'Xcalibur, Atlas, Gemini'
_diffrn_measurement_method \w
_diffrn_radiation_monochromator graphite
_diffrn_radiation_source 'Enhance (Mo) X-ray Source'
_diffrn_radiation_wavelength 0.71073
_diffrn_reflns_av_R_equivalents 0.0286
_diffrn_reflns_av_sigmaI/netI 0.0448
_diffrn_reflns_limit_h_max 11
_diffrn_reflns_limit_h_min -9
_diffrn_reflns_limit_k_max 14
_diffrn_reflns_limit_k_min -12
_diffrn_reflns_limit_l_max 16
_diffrn_reflns_limit_l_min -16
_diffrn_reflns_number 10106
_diffrn_reflns_theta_full 27.50
_diffrn_reflns_theta_max 27.50
_diffrn_reflns_theta_min 2.39
_exptl_absorpt_coefficient_mu 1.095
_exptl_absorpt_correction_T_max 1.00000
_exptl_absorpt_correction_T_min 0.98685
_exptl_absorpt_correction_type multi-scan
_exptl_absorpt_process_details
;
CrysAlisPro, Agilent Technologies,
Version 1.171.35.11 (release 16-05-2011 CrysAlis171 .NET)
(compiled May 16 2011,17:55:39)
Empirical absorption correction using spherical harmonics,
implemented in SCALE3 ABSPACK scaling algorithm.
;
_exptl_crystal_colour colorless
_exptl_crystal_density_diffrn 1.485
_exptl_crystal_density_method 'not measured'
_exptl_crystal_description block
_exptl_crystal_F_000 508
_exptl_crystal_size_max 0.03
_exptl_crystal_size_mid 0.02
_exptl_crystal_size_min 0.01
_refine_diff_density_max 0.681
_refine_diff_density_min -0.589
_refine_diff_density_rms 0.104
_refine_ls_extinction_method none
_refine_ls_goodness_of_fit_ref 1.091
_refine_ls_hydrogen_treatment constr
_refine_ls_matrix_type full
_refine_ls_number_parameters 292
_refine_ls_number_reflns 4908
_refine_ls_number_restraints 7
_refine_ls_restrained_S_all 1.099
_refine_ls_R_factor_all 0.0421
_refine_ls_R_factor_gt 0.0350
_refine_ls_shift/su_max 0.001
_refine_ls_shift/su_mean 0.000
_refine_ls_structure_factor_coef Fsqd
_refine_ls_weighting_details 'calc w=1/[\s^2^(Fo^2^)+(0.0416P)^2^+0.8399P] where P=(Fo^2^+2Fc^2^)/3'
_refine_ls_weighting_scheme calc
_refine_ls_wR_factor_gt 0.0838
_refine_ls_wR_factor_ref 0.0877
_reflns_number_gt 4396
_reflns_number_total 4908
_reflns_threshold_expression >2sigma(I)
_cod_data_source_file c2dt30375b.txt
_cod_data_source_block d:\bono\temp\ar223
_cod_depositor_comments
;
The following automatic conversions were performed:

'_symmetry_cell_setting' value 'Triclinic' changed to 'triclinic'
according to /home/saulius/struct/CIF-dictionaries/cif_core.dic
dictionary named 'cif_core.dic' version 2.4.1 from 2010-06-29.

Automatic conversion script
Id: cif_fix_values 1891 2012-01-12 08:04:46Z andrius 
;
_cod_original_sg_symbol_H-M P-1
_cod_database_code 7019435

loop_
_symmetry_equiv_pos_as_xyz
'x, y, z'
'-x, -y, -z'

loop_
_atom_site_label
_atom_site_type_symbol
_atom_site_fract_x
_atom_site_fract_y
_atom_site_fract_z
_atom_site_U_iso_or_equiv
_atom_site_adp_type
_atom_site_occupancy
_atom_site_symmetry_multiplicity
_atom_site_calc_flag
_atom_site_refinement_flags
_atom_site_disorder_assembly
_atom_site_disorder_group
In1 In 0.98650(3) 0.329567(19) 0.296128(18) 0.01646(8) Uani 1 1 d . . .
O1 O 1.1573(3) 0.4387(2) 0.23678(19) 0.0234(5) Uani 1 1 d . . .
N1 N 1.0237(3) 0.2803(2) 0.1268(2) 0.0213(6) Uani 1 1 d . . .
C1 C 1.2261(4) 0.4579(3) 0.1378(3) 0.0214(7) Uani 1 1 d . . .
C20 C 0.6053(10) 0.0372(8) -0.0521(6) 0.0260(19) Uani 0.50 1 d PD A -1
C21 C 0.5139(15) 0.0882(11) 0.0430(8) 0.034(3) Uani 0.50 1 d PD A -1
H21 H 0.5306 0.1618 0.0643 0.041 Uiso 0.50 1 calc PR A -1
C22 C 0.3964(17) 0.0260(11) 0.1056(11) 0.049(4) Uani 0.50 1 d PD A -1
H22 H 0.3396 0.0593 0.1705 0.059 Uiso 0.50 1 calc PR A -1
O2 O 0.7866(3) 0.5018(2) 0.2879(2) 0.0230(5) Uani 1 1 d . . .
N2 N 0.7859(3) 0.2419(3) 0.2911(2) 0.0226(6) Uani 1 1 d . . .
C2 C 1.2093(4) 0.4088(3) 0.0489(3) 0.0251(7) Uani 1 1 d . . .
H2A H 1.2702 0.4344 -0.0175 0.030 Uiso 1 1 calc R . .
O3 O 1.1544(3) 0.1433(2) 0.32665(19) 0.0206(5) Uani 1 1 d . . .
N3 N 0.9963(3) 0.3395(2) 0.4713(2) 0.0171(5) Uani 1 1 d . . .
C3 C 1.1129(4) 0.3243(3) 0.0423(3) 0.0231(7) Uani 1 1 d . . .
C4 C 1.3368(5) 0.5477(4) 0.1244(3) 0.0325(8) Uani 1 1 d . . .
H4A H 1.3361 0.5744 0.1950 0.049 Uiso 1 1 calc R . .
H4B H 1.2959 0.6230 0.0727 0.049 Uiso 1 1 calc R . .
H4C H 1.4499 0.5035 0.0970 0.049 Uiso 1 1 calc R . .
C5 C 1.1205(5) 0.2865(4) -0.0684(3) 0.0333(8) Uani 1 1 d . . .
H5A H 1.0501 0.2287 -0.0636 0.050 Uiso 1 1 calc R . .
H5B H 1.2347 0.2432 -0.0942 0.050 Uiso 1 1 calc R . .
H5C H 1.0815 0.3630 -0.1195 0.050 Uiso 1 1 calc R . .
C6 C 0.9228(5) 0.1970(3) 0.1131(3) 0.0275(8) Uani 1 1 d . . .
H6A H 0.9918 0.1273 0.0718 0.033 Uiso 1 1 calc R . .
H6B H 0.8319 0.2470 0.0708 0.033 Uiso 1 1 calc R . .
C7 C 0.8508(4) 0.1402(3) 0.2233(3) 0.0251(7) Uani 1 1 d . . .
H7A H 0.7616 0.1031 0.2142 0.030 Uiso 1 1 calc R . .
H7B H 0.9376 0.0716 0.2574 0.030 Uiso 1 1 calc R . .
C8 C 0.6373(4) 0.5083(3) 0.3324(3) 0.0253(7) Uani 1 1 d . . .
C9 C 0.5640(4) 0.4087(4) 0.3597(3) 0.0297(8) Uani 1 1 d . . .
H9A H 0.4613 0.4234 0.4055 0.036 Uiso 1 1 calc R . .
C10 C 0.6292(4) 0.2856(3) 0.3250(3) 0.0260(7) Uani 1 1 d . . .
C11 C 0.5347(5) 0.6426(4) 0.3478(4) 0.0394(10) Uani 1 1 d . . .
H11A H 0.6039 0.7022 0.3244 0.059 Uiso 1 1 calc R . .
H11B H 0.4908 0.6461 0.4247 0.059 Uiso 1 1 calc R . .
H11C H 0.4430 0.6664 0.3041 0.059 Uiso 1 1 calc R . .
C12 C 0.5057(5) 0.2115(4) 0.3253(4) 0.0396(10) Uani 1 1 d . . .
H12A H 0.5628 0.1287 0.3003 0.059 Uiso 1 1 calc R . .
H12B H 0.4243 0.2595 0.2766 0.059 Uiso 1 1 calc R . .
H12C H 0.4494 0.1978 0.3993 0.059 Uiso 1 1 calc R . .
C13 C 1.1815(4) 0.0756(3) 0.4182(3) 0.0205(7) Uani 1 1 d . . .
C14 C 1.1342(4) 0.1162(3) 0.5187(3) 0.0250(7) Uani 1 1 d . . .
H14A H 1.1594 0.0527 0.5793 0.030 Uiso 1 1 calc R . .
C15 C 1.0515(4) 0.2424(3) 0.5436(3) 0.0226(7) Uani 1 1 d . . .
C16 C 1.2793(5) -0.0615(3) 0.4112(3) 0.0324(8) Uani 1 1 d . . .
H16A H 1.2284 -0.1000 0.3661 0.049 Uiso 1 1 calc R . .
H16B H 1.2800 -0.1094 0.4844 0.049 Uiso 1 1 calc R . .
H16C H 1.3930 -0.0640 0.3786 0.049 Uiso 1 1 calc R . .
C17 C 1.0315(5) 0.2574(3) 0.6630(3) 0.0338(9) Uani 1 1 d . . .
H17A H 1.0780 0.3265 0.6714 0.051 Uiso 1 1 calc R . .
H17B H 1.0896 0.1775 0.7032 0.051 Uiso 1 1 calc R . .
H17C H 0.9139 0.2780 0.6917 0.051 Uiso 1 1 calc R . .
C18 C 0.9306(4) 0.4672(3) 0.5067(3) 0.0185(6) Uani 1 1 d . . .
H18A H 0.8814 0.4593 0.5839 0.022 Uiso 1 1 calc R . .
H18B H 0.8431 0.5192 0.4625 0.022 Uiso 1 1 calc R . .
C19 C 0.7320(12) 0.0968(10) -0.1207(9) 0.050(3) Uani 0.50 1 d PD A -1
H19A H 0.8005 0.0383 -0.1714 0.075 Uiso 0.50 1 calc PR A -1
H19B H 0.8020 0.1142 -0.0739 0.075 Uiso 0.50 1 calc PR A -1
H19C H 0.6766 0.1770 -0.1619 0.075 Uiso 0.50 1 calc PR A -1
C23 C 0.3561(18) -0.0821(11) 0.0795(9) 0.059(4) Uani 0.50 1 d PD A -1
H23 H 0.2741 -0.1187 0.1227 0.070 Uiso 0.50 1 calc PR A -1
C24 C 0.4494(17) -0.1304(11) -0.0167(10) 0.045(3) Uani 0.50 1 d PD A -1
H24 H 0.4320 -0.2033 -0.0388 0.054 Uiso 0.50 1 calc PR A -1
C25 C 0.5684(13) -0.0703(9) -0.0799(9) 0.026(2) Uani 0.50 1 d PD A -1
H25 H 0.6264 -0.1040 -0.1444 0.031 Uiso 0.50 1 calc PR A -1

loop_
_atom_site_aniso_label
_atom_site_aniso_U_11
_atom_site_aniso_U_22
_atom_site_aniso_U_33
_atom_site_aniso_U_23
_atom_site_aniso_U_13
_atom_site_aniso_U_12
In1 0.01799(13) 0.01713(12) 0.01471(13) -0.00235(8) -0.00142(8) -0.00555(8)
O1 0.0273(12) 0.0288(12) 0.0178(12) -0.0027(10) 0.0010(10) -0.0155(10)
N1 0.0296(15) 0.0198(13) 0.0163(14) -0.0018(11) -0.0055(12) -0.0084(11)
C1 0.0210(16) 0.0202(15) 0.0209(18) 0.0013(13) -0.0003(13) -0.0058(13)
C20 0.029(5) 0.025(5) 0.020(5) -0.005(4) -0.014(4) 0.006(4)
C21 0.044(9) 0.029(6) 0.026(7) -0.014(6) -0.012(6) 0.004(6)
C22 0.061(9) 0.036(7) 0.034(6) -0.002(6) 0.001(6) 0.007(5)
O2 0.0241(12) 0.0197(11) 0.0234(13) -0.0009(9) -0.0034(10) -0.0040(9)
N2 0.0237(15) 0.0255(14) 0.0211(15) -0.0011(12) -0.0041(12) -0.0111(12)
C2 0.0284(18) 0.0251(17) 0.0183(17) -0.0001(14) 0.0059(14) -0.0084(14)
O3 0.0224(12) 0.0196(11) 0.0177(12) -0.0051(9) -0.0026(9) -0.0006(9)
N3 0.0202(13) 0.0154(12) 0.0164(14) -0.0048(10) -0.0001(10) -0.0055(10)
C3 0.0288(18) 0.0208(16) 0.0157(17) -0.0007(13) -0.0032(14) -0.0011(14)
C4 0.034(2) 0.040(2) 0.027(2) -0.0013(16) 0.0026(16) -0.0223(17)
C5 0.049(2) 0.034(2) 0.0164(18) -0.0041(15) -0.0014(16) -0.0119(17)
C6 0.039(2) 0.0284(18) 0.0219(19) -0.0057(15) -0.0091(15) -0.0155(16)
C7 0.0331(19) 0.0228(16) 0.0242(19) -0.0037(14) -0.0052(15) -0.0135(14)
C8 0.0210(17) 0.0300(18) 0.0206(18) -0.0039(14) -0.0058(14) 0.0023(14)
C9 0.0170(17) 0.041(2) 0.029(2) -0.0046(16) -0.0014(14) -0.0046(15)
C10 0.0244(18) 0.0331(19) 0.0220(18) 0.0050(15) -0.0055(14) -0.0133(15)
C11 0.033(2) 0.036(2) 0.045(3) -0.0112(19) -0.0075(18) 0.0036(17)
C12 0.028(2) 0.050(2) 0.046(3) -0.002(2) -0.0047(18) -0.0211(18)
C13 0.0199(16) 0.0197(15) 0.0233(18) -0.0025(13) -0.0030(13) -0.0074(13)
C14 0.0371(19) 0.0169(15) 0.0203(18) 0.0000(13) -0.0045(15) -0.0069(14)
C15 0.0297(18) 0.0247(16) 0.0175(17) -0.0078(14) 0.0030(14) -0.0143(14)
C16 0.044(2) 0.0176(16) 0.030(2) -0.0032(15) -0.0060(17) 0.0025(15)
C17 0.062(3) 0.0229(17) 0.0161(18) -0.0028(14) -0.0021(17) -0.0119(17)
C18 0.0187(15) 0.0177(14) 0.0200(17) -0.0083(13) -0.0009(12) -0.0038(12)
C19 0.050(6) 0.055(6) 0.053(7) -0.008(5) 0.001(5) -0.033(5)
C23 0.069(10) 0.047(8) 0.045(8) 0.013(6) -0.004(6) -0.005(7)
C24 0.035(6) 0.047(8) 0.050(8) 0.001(6) -0.001(5) -0.014(5)
C25 0.028(6) 0.020(6) 0.032(8) -0.007(5) -0.010(5) -0.003(5)

loop_
_atom_type_symbol
_atom_type_description
_atom_type_scat_dispersion_real
_atom_type_scat_dispersion_imag
_atom_type_scat_source
C C 0.0033 0.0016 'International Tables Vol C Tables 4.2.6.8 and 6.1.1.4'
H H 0.0000 0.0000 'International Tables Vol C Tables 4.2.6.8 and 6.1.1.4'
In In -0.7276 1.3100 'International Tables Vol C Tables 4.2.6.8 and 6.1.1.4'
N N 0.0061 0.0033 'International Tables Vol C Tables 4.2.6.8 and 6.1.1.4'
O O 0.0106 0.0060 'International Tables Vol C Tables 4.2.6.8 and 6.1.1.4'

loop_
_geom_angle_atom_site_label_1
_geom_angle_atom_site_label_2
_geom_angle_atom_site_label_3
_geom_angle
_geom_angle_site_symmetry_1
_geom_angle_site_symmetry_3
O1 In1 O3 99.89(9) . .
O1 In1 O2 89.84(9) . .
O3 In1 O2 169.37(8) . .
O1 In1 N2 157.03(10) . .
O3 In1 N2 90.58(9) . .
O2 In1 N2 81.88(9) . .
O1 In1 N1 85.77(9) . .
O3 In1 N1 83.34(9) . .
O2 In1 N1 101.79(10) . .
N2 In1 N1 75.12(10) . .
O1 In1 N3 94.20(9) . .
O3 In1 N3 83.92(9) . .
O2 In1 N3 91.15(9) . .
N2 In1 N3 107.29(10) . .
N1 In1 N3 167.07(9) . .
C1 O1 In1 127.6(2) . .
C3 N1 C6 119.6(3) . .
C3 N1 In1 127.0(2) . .
C6 N1 In1 113.2(2) . .
O1 C1 C2 128.0(3) . .
O1 C1 C4 112.7(3) . .
C2 C1 C4 119.3(3) . .
C25 C20 C21 117.1(8) . .
C25 C20 C19 121.9(8) . .
C21 C20 C19 121.0(10) . .
C20 C21 C22 118.2(10) . .
C20 C21 H21 120.9 . .
C22 C21 H21 120.9 . .
C21 C22 C23 125.9(11) . .
C21 C22 H22 117.0 . .
C23 C22 H22 117.0 . .
C8 O2 In1 124.2(2) . .
C10 N2 C7 123.9(3) . .
C10 N2 In1 127.2(2) . .
C7 N2 In1 107.9(2) . .
C1 C2 C3 128.8(3) . .
C1 C2 H2A 115.6 . .
C3 C2 H2A 115.6 . .
C13 O3 In1 128.2(2) . .
C15 N3 C18 118.4(3) . .
C15 N3 In1 125.8(2) . .
C18 N3 In1 115.8(2) . .
N1 C3 C2 122.6(3) . .
N1 C3 C5 121.1(3) . .
C2 C3 C5 116.3(3) . .
C1 C4 H4A 109.5 . .
C1 C4 H4B 109.5 . .
H4A C4 H4B 109.5 . .
C1 C4 H4C 109.5 . .
H4A C4 H4C 109.5 . .
H4B C4 H4C 109.5 . .
C3 C5 H5A 109.5 . .
C3 C5 H5B 109.5 . .
H5A C5 H5B 109.5 . .
C3 C5 H5C 109.5 . .
H5A C5 H5C 109.5 . .
H5B C5 H5C 109.5 . .
N1 C6 C7 110.7(3) . .
N1 C6 H6A 109.5 . .
C7 C6 H6A 109.5 . .
N1 C6 H6B 109.5 . .
C7 C6 H6B 109.5 . .
H6A C6 H6B 108.1 . .
N2 C7 C6 107.8(3) . .
N2 C7 H7A 110.1 . .
C6 C7 H7A 110.1 . .
N2 C7 H7B 110.1 . .
C6 C7 H7B 110.1 . .
H7A C7 H7B 108.5 . .
O2 C8 C9 126.6(3) . .
O2 C8 C11 113.9(3) . .
C9 C8 C11 119.3(3) . .
C8 C9 C10 125.5(3) . .
C8 C9 H9A 117.3 . .
C10 C9 H9A 117.3 . .
N2 C10 C9 121.9(3) . .
N2 C10 C12 122.1(3) . .
C9 C10 C12 116.0(3) . .
C8 C11 H11A 109.5 . .
C8 C11 H11B 109.5 . .
H11A C11 H11B 109.5 . .
C8 C11 H11C 109.5 . .
H11A C11 H11C 109.5 . .
H11B C11 H11C 109.5 . .
C10 C12 H12A 109.5 . .
C10 C12 H12B 109.5 . .
H12A C12 H12B 109.5 . .
C10 C12 H12C 109.5 . .
H12A C12 H12C 109.5 . .
H12B C12 H12C 109.5 . .
O3 C13 C14 126.5(3) . .
O3 C13 C16 114.9(3) . .
C14 C13 C16 118.6(3) . .
C13 C14 C15 127.9(3) . .
C13 C14 H14A 116.0 . .
C15 C14 H14A 116.0 . .
N3 C15 C14 124.4(3) . .
N3 C15 C17 121.2(3) . .
C14 C15 C17 114.5(3) . .
C13 C16 H16A 109.5 . .
C13 C16 H16B 109.5 . .
H16A C16 H16B 109.5 . .
C13 C16 H16C 109.5 . .
H16A C16 H16C 109.5 . .
H16B C16 H16C 109.5 . .
C15 C17 H17A 109.5 . .
C15 C17 H17B 109.5 . .
H17A C17 H17B 109.5 . .
C15 C17 H17C 109.5 . .
H17A C17 H17C 109.5 . .
H17B C17 H17C 109.5 . .
N3 C18 C18 109.7(3) . 2_766
N3 C18 H18A 109.7 . .
C18 C18 H18A 109.7 2_766 .
N3 C18 H18B 109.7 . .
C18 C18 H18B 109.7 2_766 .
H18A C18 H18B 108.2 . .
C24 C23 C22 114.4(11) . .
C24 C23 H23 122.8 . .
C22 C23 H23 122.8 . .
C25 C24 C23 120.6(12) . .
C25 C24 H24 119.7 . .
C23 C24 H24 119.7 . .
C20 C25 C24 123.8(10) . .
C20 C25 H25 118.1 . .
C24 C25 H25 118.1 . .

loop_
_geom_bond_atom_site_label_1
_geom_bond_atom_site_label_2
_geom_bond_distance
_geom_bond_site_symmetry_2
In1 O1 2.108(2) .
In1 O3 2.156(2) .
In1 O2 2.159(2) .
In1 N2 2.203(3) .
In1 N1 2.235(3) .
In1 N3 2.241(3) .
O1 C1 1.293(4) .
N1 C3 1.305(4) .
N1 C6 1.471(4) .
C1 C2 1.366(5) .
C1 C4 1.522(4) .
C20 C25 1.419(7) .
C20 C21 1.419(7) .
C20 C19 1.495(7) .
C21 C22 1.425(7) .
C21 H21 0.9500 .
C22 C23 1.431(8) .
C22 H22 0.9500 .
O2 C8 1.287(4) .
N2 C10 1.306(4) .
N2 C7 1.451(4) .
C2 C3 1.426(5) .
C2 H2A 0.9500 .
O3 C13 1.279(4) .
N3 C15 1.310(4) .
N3 C18 1.474(4) .
C3 C5 1.506(5) .
C4 H4A 0.9800 .
C4 H4B 0.9800 .
C4 H4C 0.9800 .
C5 H5A 0.9800 .
C5 H5B 0.9800 .
C5 H5C 0.9800 .
C6 C7 1.524(5) .
C6 H6A 0.9900 .
C6 H6B 0.9900 .
C7 H7A 0.9900 .
C7 H7B 0.9900 .
C8 C9 1.379(5) .
C8 C11 1.514(5) .
C9 C10 1.424(5) .
C9 H9A 0.9500 .
C10 C12 1.503(5) .
C11 H11A 0.9800 .
C11 H11B 0.9800 .
C11 H11C 0.9800 .
C12 H12A 0.9800 .
C12 H12B 0.9800 .
C12 H12C 0.9800 .
C13 C14 1.370(5) .
C13 C16 1.512(4) .
C14 C15 1.429(5) .
C14 H14A 0.9500 .
C15 C17 1.514(5) .
C16 H16A 0.9800 .
C16 H16B 0.9800 .
C16 H16C 0.9800 .
C17 H17A 0.9800 .
C17 H17B 0.9800 .
C17 H17C 0.9800 .
C18 C18 1.525(6) 2_766
C18 H18A 0.9900 .
C18 H18B 0.9900 .
C19 H19A 0.9800 .
C19 H19B 0.9800 .
C19 H19C 0.9800 .
C23 C24 1.424(8) .
C23 H23 0.9500 .
C24 C25 1.424(7) .
C24 H24 0.9500 .
C25 H25 0.9500 .

loop_
_geom_torsion_atom_site_label_1
_geom_torsion_atom_site_label_2
_geom_torsion_atom_site_label_3
_geom_torsion_atom_site_label_4
_geom_torsion
_geom_torsion_site_symmetry_4
O3 In1 O1 C1 86.1(3) .
O2 In1 O1 C1 -98.2(3) .
N2 In1 O1 C1 -29.8(4) .
N1 In1 O1 C1 3.7(3) .
N3 In1 O1 C1 170.7(3) .
O1 In1 N1 C3 -4.2(3) .
O3 In1 N1 C3 -104.7(3) .
O2 In1 N1 C3 84.8(3) .
N2 In1 N1 C3 163.0(3) .
N3 In1 N1 C3 -94.5(5) .
O1 In1 N1 C6 -178.9(2) .
O3 In1 N1 C6 80.6(2) .
O2 In1 N1 C6 -90.0(2) .
N2 In1 N1 C6 -11.8(2) .
N3 In1 N1 C6 90.7(5) .
In1 O1 C1 C2 -2.5(5) .
In1 O1 C1 C4 177.1(2) .
C25 C20 C21 C22 2.1(14) .
C19 C20 C21 C22 -179.3(10) .
C20 C21 C22 C23 -2.5(18) .
O1 In1 O2 C8 -167.2(3) .
O3 In1 O2 C8 -10.8(6) .
N2 In1 O2 C8 34.3(3) .
N1 In1 O2 C8 107.2(3) .
N3 In1 O2 C8 -73.0(3) .
O1 In1 N2 C10 -97.3(4) .
O3 In1 N2 C10 145.1(3) .
O2 In1 N2 C10 -27.4(3) .
N1 In1 N2 C10 -132.0(3) .
N3 In1 N2 C10 61.3(3) .
O1 In1 N2 C7 71.1(3) .
O3 In1 N2 C7 -46.5(2) .
O2 In1 N2 C7 141.0(2) .
N1 In1 N2 C7 36.4(2) .
N3 In1 N2 C7 -130.3(2) .
O1 C1 C2 C3 -0.1(6) .
C4 C1 C2 C3 -179.7(3) .
O1 In1 O3 C13 111.9(2) .
O2 In1 O3 C13 -44.1(6) .
N2 In1 O3 C13 -88.7(3) .
N1 In1 O3 C13 -163.6(3) .
N3 In1 O3 C13 18.7(2) .
O1 In1 N3 C15 -115.4(3) .
O3 In1 N3 C15 -15.8(3) .
O2 In1 N3 C15 154.7(3) .
N2 In1 N3 C15 72.9(3) .
N1 In1 N3 C15 -26.0(6) .
O1 In1 N3 C18 66.1(2) .
O3 In1 N3 C18 165.6(2) .
O2 In1 N3 C18 -23.8(2) .
N2 In1 N3 C18 -105.7(2) .
N1 In1 N3 C18 155.5(4) .
C6 N1 C3 C2 177.9(3) .
In1 N1 C3 C2 3.4(5) .
C6 N1 C3 C5 -2.8(5) .
In1 N1 C3 C5 -177.3(2) .
C1 C2 C3 N1 -0.5(6) .
C1 C2 C3 C5 -179.8(3) .
C3 N1 C6 C7 171.1(3) .
In1 N1 C6 C7 -13.7(4) .
C10 N2 C7 C6 113.7(4) .
In1 N2 C7 C6 -55.2(3) .
N1 C6 C7 N2 45.3(4) .
In1 O2 C8 C9 -23.2(5) .
In1 O2 C8 C11 160.9(2) .
O2 C8 C9 C10 -12.9(6) .
C11 C8 C9 C10 162.9(4) .
C7 N2 C10 C9 -159.0(3) .
In1 N2 C10 C9 7.6(5) .
C7 N2 C10 C12 18.3(5) .
In1 N2 C10 C12 -175.0(3) .
C8 C9 C10 N2 21.1(6) .
C8 C9 C10 C12 -156.5(4) .
In1 O3 C13 C14 -13.8(5) .
In1 O3 C13 C16 167.7(2) .
O3 C13 C14 C15 -3.0(6) .
C16 C13 C14 C15 175.5(3) .
C18 N3 C15 C14 -173.1(3) .
In1 N3 C15 C14 8.4(5) .
C18 N3 C15 C17 6.7(4) .
In1 N3 C15 C17 -171.8(2) .
C13 C14 C15 N3 5.4(6) .
C13 C14 C15 C17 -174.5(4) .
C15 N3 C18 C18 90.0(4) 2_766
In1 N3 C18 C18 -91.3(3) 2_766
C21 C22 C23 C24 2.1(19) .
C22 C23 C24 C25 -1(2) .
C21 C20 C25 C24 -1.7(15) .
C19 C20 C25 C24 179.7(12) .
C23 C24 C25 C20 1(2) .
